data_2104112
loop_
_publ_author_name
'Trzop, El\.zbieta'
'Turowska-Tyrk, Ilona'

_publ_section_title
;
 Monitoring structural transformations in crystals. 12. Course of an
 intramolecular [4+4] photocycloaddition in a crystal
;
_journal_issue 3
_journal_name_full 'Acta Crystallographica Section B'
_journal_page_first 375
_journal_page_last 382
_journal_paper_doi 10.1107/S0108768108009853
_journal_volume 64
_journal_year 2008
_chemical_formula_sum 'C32 H24'
_chemical_formula_weight 408.51
_chemical_name_systematic
;
 ?
;
_space_group_IT_number 14
_symmetry_cell_setting monoclinic
_symmetry_space_group_name_Hall '-P 2ybc'
_symmetry_space_group_name_H-M 'P 1 21/c 1'
_atom_sites_solution_hydrogens geom
_atom_sites_solution_primary direct
_atom_sites_solution_secondary difmap
_audit_creation_method SHELXL-97
_cell_angle_alpha 90.00
_cell_angle_beta 111.891(15)
_cell_angle_gamma 90.00
_cell_formula_units_Z 2
_cell_length_a 9.8457(13)
_cell_length_b 12.9974(13)
_cell_length_c 8.5319(11)
_cell_measurement_reflns_used 1000
_cell_measurement_temperature 299(2)
_cell_measurement_theta_max 24
_cell_measurement_theta_min 4
_cell_volume 1013.1(2)
_computing_cell_refinement 'CRYSALIS (Oxford Diffraction, 2003)'
_computing_data_collection 'Kuma KM4CCD software 2000'
_computing_data_reduction 'CRYSALIS (Oxford Diffraction, 2003)'
_computing_molecular_graphics 'ORTEP-3 for Windows (Farrugia, 1997)'
_computing_publication_material 'SHELXL-97 (Sheldrick, 1997)'
_computing_structure_refinement 'SHELXL-97 (Sheldrick, 1997)'
_computing_structure_solution 'SHELXL-97 (Sheldrick, 1997)'
_diffrn_ambient_temperature 299(2)
_diffrn_measured_fraction_theta_full 0.986
_diffrn_measured_fraction_theta_max 0.986
_diffrn_measurement_device_type 'Kuma KM4CCD diffractometer'
_diffrn_measurement_method '\w scans'
_diffrn_radiation_monochromator graphite
_diffrn_radiation_source 'fine-focus sealed tube'
_diffrn_radiation_type MoK\a
_diffrn_radiation_wavelength 0.71073
_diffrn_reflns_av_R_equivalents 0.0307
_diffrn_reflns_av_sigmaI/netI 0.0482
_diffrn_reflns_limit_h_max 11
_diffrn_reflns_limit_h_min -8
_diffrn_reflns_limit_k_max 15
_diffrn_reflns_limit_k_min -13
_diffrn_reflns_limit_l_max 4
_diffrn_reflns_limit_l_min -10
_diffrn_reflns_number 3193
_diffrn_reflns_theta_full 25.00
_diffrn_reflns_theta_max 25.00
_diffrn_reflns_theta_min 4.14
_exptl_absorpt_coefficient_mu 0.076
_exptl_absorpt_correction_type none
_exptl_crystal_colour colourless
_exptl_crystal_density_diffrn 1.339
_exptl_crystal_density_method 'not measured'
_exptl_crystal_description plate
_exptl_crystal_F_000 432
_exptl_crystal_size_max 0.30
_exptl_crystal_size_mid 0.10
_exptl_crystal_size_min 0.05
_refine_diff_density_max 0.274
_refine_diff_density_min -0.211
_refine_ls_extinction_method none
_refine_ls_goodness_of_fit_ref 1.003
_refine_ls_hydrogen_treatment constr
_refine_ls_matrix_type full
_refine_ls_number_parameters 145
_refine_ls_number_reflns 1764
_refine_ls_number_restraints 0
_refine_ls_restrained_S_all 1.003
_refine_ls_R_factor_all 0.0992
_refine_ls_R_factor_gt 0.0552
_refine_ls_shift/su_max 0.000
_refine_ls_shift/su_mean 0.000
_refine_ls_structure_factor_coef Fsqd
_refine_ls_weighting_details 'calc w=1/[\s^2^(Fo^2^)+(0.1084P)^2^+0.0000P] where P=(Fo^2^+2Fc^2^)/3'
_refine_ls_weighting_scheme calc
_refine_ls_wR_factor_gt 0.1512
_refine_ls_wR_factor_ref 0.1775
_reflns_number_gt 1028
_reflns_number_total 1764
_reflns_threshold_expression >2sigma(I)
_cod_data_source_file bk5072.cif
_cod_data_source_block 100P
_cod_depositor_comments
;
The following automatic conversions were performed:
'_symmetry_cell_setting' value 'Monoclinic' changed to 'monoclinic'
according to '/home/saulius/struct/CIF-dictionaries/cif_core.dic'
dictionary named 'cif_core.dic' version 2.4.1 from 2010-06-29.

Automatic conversion script
Id: cif_fix_enum 1527 2010-12-29 10:47:43Z saulius 

The following automatic conversions were performed:

'_symmetry_cell_setting' value 'Monoclinic' changed to 'monoclinic'
according to /home/saulius/struct/CIF-dictionaries/cif_core.dic
dictionary named 'cif_core.dic' version 2.4.1 from 2010-06-29.

Automatic conversion script
Id: cif_fix_values 1715 2011-07-08 13:25:40Z adriana 
;
_cod_original_sg_symbol_H-M 'P 21/c'
_cod_database_code 2104112
_cod_database_fobs_code 2104112

loop_
_symmetry_equiv_pos_as_xyz
'x, y, z'
'-x, y+1/2, -z+1/2'
'-x, -y, -z'
'x, -y-1/2, z-1/2'

loop_
_atom_site_type_symbol
_atom_site_label
_atom_site_fract_x
_atom_site_fract_y
_atom_site_fract_z
_atom_site_U_iso_or_equiv
_atom_site_adp_type
_atom_site_calc_flag
_atom_site_refinement_flags
_atom_site_occupancy
C C1P 0.2851(3) 0.5578(2) 0.8475(4) 0.0612(9) Uani d . 1
H H1P 0.3115 0.5077 0.9313 0.073 Uiso calc R 1
C C2P 0.3808(3) 0.6374(3) 0.8558(5) 0.0793(12) Uani d . 1
H H2P 0.4705 0.6412 0.9456 0.095 Uiso calc R 1
C C3P 0.3431(4) 0.7108(3) 0.7312(6) 0.0814(12) Uani d . 1
H H3P 0.4073 0.7644 0.7368 0.098 Uiso calc R 1
C C4P 0.2119(3) 0.7054(2) 0.5994(4) 0.0596(8) Uani d . 1
H H4P 0.1886 0.7548 0.5146 0.071 Uiso calc R 1
C C5P -0.2809(3) 0.6425(2) 0.4848(3) 0.0537(8) Uani d . 1
H H5P -0.3080 0.6920 0.4001 0.064 Uiso calc R 1
C C6P -0.3756(3) 0.6177(3) 0.5638(4) 0.0691(10) Uani d . 1
H H6P -0.4661 0.6502 0.5322 0.083 Uiso calc R 1
C C7P -0.3366(4) 0.5455(3) 0.6880(5) 0.0699(10) Uani d . 1
H H7P -0.4000 0.5294 0.7423 0.084 Uiso calc R 1
C C8P -0.2029(3) 0.4957(2) 0.7344(4) 0.0558(8) Uani d . 1
H H8P -0.1774 0.4463 0.8193 0.067 Uiso calc R 1
C C9P 0.0396(3) 0.46822(19) 0.6942(3) 0.0390(6) Uani d . 1
C C10P -0.0363(3) 0.61748(17) 0.4503(3) 0.0387(6) Uani d . 1
C C11P -0.1459(3) 0.59486(18) 0.5296(3) 0.0382(6) Uani d . 1
C C12P -0.1075(3) 0.51904(18) 0.6554(3) 0.0386(6) Uani d . 1
C C13P 0.1505(3) 0.55211(19) 0.7159(3) 0.0409(7) Uani d . 1
C C14P 0.1121(3) 0.62769(18) 0.5892(3) 0.0401(7) Uani d . 1
C C15P -0.0781(4) 0.6976(2) 0.3075(3) 0.0630(9) Uani d . 1
H H15A -0.1726 0.7292 0.2860 0.076 Uiso calc R 1
H H15B -0.0037 0.7499 0.3246 0.076 Uiso calc R 1
C C16P 0.0816(4) 0.3788(2) 0.8215(4) 0.0654(9) Uani d . 1
H H16A 0.1780 0.3867 0.9092 0.078 Uiso calc R 1
H H16B 0.0092 0.3657 0.8710 0.078 Uiso calc R 1

loop_
_atom_site_aniso_label
_atom_site_aniso_U_11
_atom_site_aniso_U_22
_atom_site_aniso_U_33
_atom_site_aniso_U_12
_atom_site_aniso_U_13
_atom_site_aniso_U_23
C1P 0.0497(17) 0.065(2) 0.0584(19) 0.0133(15) 0.0080(14) -0.0230(16)
C2P 0.0394(17) 0.100(3) 0.092(3) -0.0058(19) 0.0165(17) -0.050(2)
C3P 0.057(2) 0.092(3) 0.108(3) -0.0289(19) 0.046(2) -0.052(3)
C4P 0.068(2) 0.0520(17) 0.075(2) -0.0167(15) 0.0464(18) -0.0203(15)
C5P 0.0454(16) 0.0632(19) 0.0481(17) 0.0096(13) 0.0125(13) -0.0131(14)
C6P 0.0427(17) 0.093(3) 0.070(2) 0.0041(17) 0.0186(16) -0.029(2)
C7P 0.0553(19) 0.088(2) 0.083(2) -0.0172(18) 0.0455(17) -0.034(2)
C8P 0.0711(19) 0.0543(18) 0.0564(18) -0.0122(14) 0.0404(15) -0.0087(14)
C9P 0.0527(15) 0.0342(14) 0.0302(13) 0.0061(11) 0.0157(11) 0.0027(10)
C10P 0.0512(15) 0.0287(13) 0.0380(15) 0.0055(11) 0.0185(12) 0.0021(11)
C11P 0.0419(14) 0.0386(14) 0.0341(14) 0.0026(11) 0.0143(11) -0.0081(11)
C12P 0.0484(15) 0.0340(14) 0.0377(14) -0.0044(11) 0.0211(11) -0.0091(11)
C13P 0.0418(14) 0.0394(14) 0.0403(14) 0.0074(11) 0.0140(11) -0.0086(12)
C14P 0.0425(14) 0.0384(14) 0.0463(16) -0.0035(11) 0.0246(12) -0.0138(12)
C15P 0.098(2) 0.0460(17) 0.0482(18) 0.0135(16) 0.0314(17) 0.0125(14)
C16P 0.104(2) 0.0458(17) 0.0449(18) 0.0137(16) 0.0255(16) 0.0103(14)

loop_
_atom_type_symbol
_atom_type_description
_atom_type_scat_dispersion_real
_atom_type_scat_dispersion_imag
_atom_type_scat_source
C C 0.0033 0.0016 'International Tables Vol C Tables 4.2.6.8 and 6.1.1.4'
H H 0.0000 0.0000 'International Tables Vol C Tables 4.2.6.8 and 6.1.1.4'

loop_
_geom_angle_atom_site_label_1
_geom_angle_atom_site_label_2
_geom_angle_atom_site_label_3
_geom_angle_site_symmetry_1
_geom_angle_site_symmetry_3
_geom_angle
C2P C1P C13P . . 120.7(3)
C3P C2P C1P . . 119.8(3)
C4P C3P C2P . . 120.2(3)
C3P C4P C14P . . 121.3(3)
C6P C5P C11P . . 121.1(3)
C7P C6P C5P . . 119.8(3)
C6P C7P C8P . . 120.5(3)
C12P C8P C7P . . 120.4(3)
C13P C9P C12P . . 107.61(19)
C13P C9P C16P . . 118.0(2)
C12P C9P C16P . . 117.9(2)
C13P C9P C10P . 3_566 113.05(19)
C12P C9P C10P . 3_566 112.35(18)
C16P C9P C10P . 3_566 86.71(19)
C11P C10P C14P . . 108.19(19)
C11P C10P C15P . . 117.7(2)
C14P C10P C15P . . 117.3(2)
C11P C10P C9P . 3_566 112.74(19)
C14P C10P C9P . 3_566 112.97(18)
C15P C10P C9P . 3_566 86.59(17)
C5P C11P C12P . . 118.8(2)
C5P C11P C10P . . 124.5(2)
C12P C11P C10P . . 116.7(2)
C8P C12P C11P . . 119.4(2)
C8P C12P C9P . . 124.7(2)
C11P C12P C9P . . 115.9(2)
C1P C13P C14P . . 119.3(2)
C1P C13P C9P . . 124.8(2)
C14P C13P C9P . . 115.9(2)
C4P C14P C13P . . 118.7(2)
C4P C14P C10P . . 124.7(2)
C13P C14P C10P . . 116.6(2)
C16P C15P C10P 3_566 . 93.5(2)
C15P C16P C9P 3_566 . 93.2(2)

loop_
_geom_bond_atom_site_label_1
_geom_bond_atom_site_label_2
_geom_bond_site_symmetry_2
_geom_bond_distance
C1P C2P . 1.383(5)
C1P C13P . 1.383(4)
C2P C3P . 1.372(5)
C3P C4P . 1.362(5)
C4P C14P . 1.389(4)
C5P C6P . 1.377(4)
C5P C11P . 1.384(4)
C6P C7P . 1.359(5)
C7P C8P . 1.385(4)
C8P C12P . 1.379(3)
C9P C13P . 1.505(3)
C9P C12P . 1.512(3)
C9P C16P . 1.539(4)
C9P C10P 3_566 1.652(3)
C10P C11P . 1.501(3)
C10P C14P . 1.505(3)
C10P C15P . 1.537(3)
C10P C9P 3_566 1.652(3)
C11P C12P . 1.401(3)
C13P C14P . 1.404(4)
C15P C16P 3_566 1.473(4)
C16P C15P 3_566 1.473(4)
